data_2228383
loop_
_publ_author_name
'John, Peter'
'Khizar, Saima'
'Khan, Islam Ullah'
'Sharif, Shahzad'
'Tiekink, Edward R. T.'

_publ_section_title
;
 <i>N</i>-{4-[(3,4-Dimethylphenyl)(ethyl)sulfamoyl]phenyl}-<i>N</i>-ethylacetamide
;
_journal_coeditor_code HG2743
_journal_issue 12
_journal_name_full 'Acta Crystallographica Section E'
_journal_page_first o3152
_journal_paper_doi 10.1107/S1600536810045708
_journal_volume 66
_journal_year 2010
_chemical_formula_iupac 'C20 H26 N2 O3 S'
_chemical_formula_moiety 'C20 H26 N2 O3 S'
_chemical_formula_sum 'C20 H26 N2 O3 S'
_chemical_formula_weight 374.51
_chemical_name_systematic
;
<i>N</i>-{4-[(3,4-Dimethylphenyl)(ethyl)sulfamoyl]phenyl}-<i>N</i>-
ethylacetamide
;
_space_group_IT_number 14
_symmetry_cell_setting monoclinic
_symmetry_space_group_name_Hall '-P 2ybc'
_symmetry_space_group_name_H-M 'P 1 21/c 1'
_atom_sites_solution_hydrogens geom
_atom_sites_solution_primary direct
_atom_sites_solution_secondary difmap
_audit_creation_method SHELXL-97
_cell_angle_alpha 90
_cell_angle_beta 97.1940(10)
_cell_angle_gamma 90
_cell_formula_units_Z 4
_cell_length_a 8.0882(2)
_cell_length_b 11.5978(3)
_cell_length_c 21.2717(5)
_cell_measurement_reflns_used 7015
_cell_measurement_temperature 293(2)
_cell_measurement_theta_max 27.8
_cell_measurement_theta_min 3.0
_cell_volume 1979.69(8)
_computing_cell_refinement 'SAINT (Bruker, 2007)'
_computing_data_collection 'APEX2 (Bruker, 2007)'
_computing_data_reduction 'SAINT (Bruker, 2007)'
_computing_molecular_graphics
;
ORTEP-3 (Farrugia, 1997) and DIAMOND (Brandenburg, 2006)
;
_computing_publication_material 'publCIF (Westrip, 2010)'
_computing_structure_refinement 'SHELXL97 (Sheldrick, 2008)'
_computing_structure_solution 'SHELXS97 (Sheldrick, 2008)'
_diffrn_ambient_temperature 293(2)
_diffrn_measured_fraction_theta_full 0.994
_diffrn_measured_fraction_theta_max 0.994
_diffrn_measurement_device_type 'Bruker APEXII CCD'
_diffrn_measurement_method '\f and \w scans'
_diffrn_radiation_monochromator graphite
_diffrn_radiation_source 'fine-focus sealed tube'
_diffrn_radiation_type MoK\a
_diffrn_radiation_wavelength 0.71073
_diffrn_reflns_av_R_equivalents 0.029
_diffrn_reflns_av_sigmaI/netI 0.027
_diffrn_reflns_limit_h_max 10
_diffrn_reflns_limit_h_min -9
_diffrn_reflns_limit_k_max 11
_diffrn_reflns_limit_k_min -14
_diffrn_reflns_limit_l_max 26
_diffrn_reflns_limit_l_min -26
_diffrn_reflns_number 16612
_diffrn_reflns_theta_full 26.5
_diffrn_reflns_theta_max 26.5
_diffrn_reflns_theta_min 2.6
_exptl_absorpt_coefficient_mu 0.185
_exptl_absorpt_correction_T_max 0.895
_exptl_absorpt_correction_T_min 0.692
_exptl_absorpt_correction_type multi-scan
_exptl_absorpt_process_details '(SADABS; Sheldrick, 1996)'
_exptl_crystal_colour colourless
_exptl_crystal_density_diffrn 1.257
_exptl_crystal_density_method 'not measured'
_exptl_crystal_description block
_exptl_crystal_F_000 800
_exptl_crystal_size_max 0.28
_exptl_crystal_size_mid 0.14
_exptl_crystal_size_min 0.08
_refine_diff_density_max 0.24
_refine_diff_density_min -0.26
_refine_ls_extinction_method none
_refine_ls_goodness_of_fit_ref 1.01
_refine_ls_hydrogen_treatment constr
_refine_ls_matrix_type full
_refine_ls_number_parameters 240
_refine_ls_number_reflns 4079
_refine_ls_number_restraints 0
_refine_ls_restrained_S_all 1.01
_refine_ls_R_factor_all 0.051
_refine_ls_R_factor_gt 0.039
_refine_ls_shift/su_max 0.001
_refine_ls_shift/su_mean 0.000
_refine_ls_structure_factor_coef Fsqd
_refine_ls_weighting_details 'calc w=1/[\s^2^(Fo^2^)+(0.0713P)^2^+0.4585P] where P=(Fo^2^+2Fc^2^)/3'
_refine_ls_weighting_scheme calc
_refine_ls_wR_factor_gt 0.111
_refine_ls_wR_factor_ref 0.122
_reflns_number_gt 3325
_reflns_number_total 4079
_reflns_threshold_expression I>2\s(I)
_cod_data_source_file hg2743.cif
_cod_data_source_block I
_cod_original_sg_symbol_H-M 'P 21/c'
_cod_database_code 2228383
_cod_database_fobs_code 2228383

loop_
_symmetry_equiv_pos_as_xyz
'x, y, z'
'-x, y+1/2, -z+1/2'
'-x, -y, -z'
'x, -y-1/2, z-1/2'

loop_
_atom_site_type_symbol
_atom_site_label
_atom_site_fract_x
_atom_site_fract_y
_atom_site_fract_z
_atom_site_U_iso_or_equiv
_atom_site_adp_type
_atom_site_calc_flag
_atom_site_refinement_flags
_atom_site_occupancy
_atom_site_disorder_assembly
_atom_site_disorder_group
S S1 1.12740(5) 0.72075(4) 0.249229(18) 0.03937(14) Uani d . 1 . .
O O1 1.07590(16) 0.82013(10) 0.28110(6) 0.0509(3) Uani d . 1 . .
O O2 1.25922(15) 0.73062(12) 0.21059(6) 0.0536(3) Uani d . 1 . .
O O3 0.27644(17) 0.53664(14) 0.04014(7) 0.0694(4) Uani d . 1 . .
N N1 1.18549(16) 0.62329(11) 0.30379(6) 0.0376(3) Uani d . 1 . .
N N2 0.52634(17) 0.52003(13) 0.09842(7) 0.0475(4) Uani d . 1 . .
C C1 1.2726(2) 0.52088(16) 0.28259(8) 0.0476(4) Uani d . 1 . .
H H1A 1.1913 0.4620 0.2683 0.057 Uiso calc R 1 . .
H H1B 1.3306 0.5419 0.2470 0.057 Uiso calc R 1 . .
C C2 1.3933(3) 0.4738(2) 0.33407(12) 0.0874(8) Uani d . 1 . .
H H2A 1.4686 0.5337 0.3505 0.131 Uiso calc R 1 . .
H H2B 1.4551 0.4123 0.3178 0.131 Uiso calc R 1 . .
H H2C 1.3347 0.4450 0.3673 0.131 Uiso calc R 1 . .
C C3 1.06969(18) 0.60395(13) 0.34975(7) 0.0339(3) Uani d . 1 . .
C C4 1.06258(19) 0.68223(14) 0.39837(7) 0.0389(3) Uani d . 1 . .
H H4 1.1336 0.7456 0.4015 0.047 Uiso calc R 1 . .
C C5 0.9517(2) 0.66828(15) 0.44270(7) 0.0422(4) Uani d . 1 . .
C C6 0.8482(2) 0.57149(16) 0.43848(8) 0.0442(4) Uani d . 1 . .
C C7 0.8584(2) 0.49348(15) 0.39000(8) 0.0488(4) Uani d . 1 . .
H H7 0.7902 0.4286 0.3873 0.059 Uiso calc R 1 . .
C C8 0.9669(2) 0.50905(14) 0.34545(8) 0.0440(4) Uani d . 1 . .
H H8 0.9704 0.4559 0.3129 0.053 Uiso calc R 1 . .
C C9 0.9443(3) 0.7571(2) 0.49396(9) 0.0631(5) Uani d . 1 . .
H H9A 1.0265 0.8155 0.4903 0.095 Uiso calc R 1 . .
H H9B 0.9660 0.7207 0.5347 0.095 Uiso calc R 1 . .
H H9C 0.8355 0.7916 0.4896 0.095 Uiso calc R 1 . .
C C10 0.7272(3) 0.5500(2) 0.48570(10) 0.0673(6) Uani d . 1 . .
H H10A 0.7868 0.5468 0.5276 0.101 Uiso calc R 1 . .
H H10B 0.6708 0.4781 0.4761 0.101 Uiso calc R 1 . .
H H10C 0.6471 0.6114 0.4834 0.101 Uiso calc R 1 . .
C C11 0.95077(19) 0.66426(14) 0.20256(7) 0.0377(3) Uani d . 1 . .
C C12 0.7959(2) 0.68032(16) 0.22264(8) 0.0454(4) Uani d . 1 . .
H H12 0.7859 0.7231 0.2589 0.055 Uiso calc R 1 . .
C C13 0.6567(2) 0.63238(16) 0.18843(8) 0.0477(4) Uani d . 1 . .
H H13 0.5526 0.6421 0.2020 0.057 Uiso calc R 1 . .
C C14 0.67146(19) 0.56991(14) 0.13400(8) 0.0410(4) Uani d . 1 . .
C C15 0.8263(2) 0.55379(15) 0.11401(8) 0.0435(4) Uani d . 1 . .
H H15 0.8359 0.5115 0.0775 0.052 Uiso calc R 1 . .
C C16 0.96666(19) 0.60077(15) 0.14841(7) 0.0422(4) Uani d . 1 . .
H H16 1.0710 0.5898 0.1353 0.051 Uiso calc R 1 . .
C C17 0.5128(2) 0.39364(17) 0.09782(10) 0.0592(5) Uani d . 1 . .
H H17A 0.6237 0.3608 0.1001 0.071 Uiso calc R 1 . .
H H17B 0.4510 0.3697 0.0579 0.071 Uiso calc R 1 . .
C C18 0.4287(4) 0.3465(2) 0.15098(12) 0.0839(7) Uani d . 1 . .
H H18A 0.4904 0.3684 0.1907 0.126 Uiso calc R 1 . .
H H18B 0.4241 0.2639 0.1480 0.126 Uiso calc R 1 . .
H H18C 0.3177 0.3768 0.1484 0.126 Uiso calc R 1 . .
C C19 0.4017(2) 0.58325(17) 0.06710(8) 0.0485(4) Uani d . 1 . .
C C20 0.4223(3) 0.71197(17) 0.06548(9) 0.0564(5) Uani d . 1 . .
H H20A 0.3588 0.7423 0.0280 0.085 Uiso calc R 1 . .
H H20B 0.5379 0.7305 0.0652 0.085 Uiso calc R 1 . .
H H20C 0.3834 0.7454 0.1022 0.085 Uiso calc R 1 . .

loop_
_atom_site_aniso_label
_atom_site_aniso_U_11
_atom_site_aniso_U_22
_atom_site_aniso_U_33
_atom_site_aniso_U_12
_atom_site_aniso_U_13
_atom_site_aniso_U_23
S1 0.0372(2) 0.0426(3) 0.0387(2) -0.00274(16) 0.00612(16) 0.00737(16)
O1 0.0619(8) 0.0375(6) 0.0527(7) 0.0004(6) 0.0049(6) 0.0032(5)
O2 0.0408(6) 0.0717(9) 0.0498(7) -0.0092(6) 0.0114(5) 0.0127(6)
O3 0.0518(8) 0.0747(10) 0.0762(9) -0.0066(7) -0.0140(7) -0.0079(8)
N1 0.0376(7) 0.0394(7) 0.0365(6) 0.0037(5) 0.0071(5) 0.0036(5)
N2 0.0397(7) 0.0436(8) 0.0584(9) 0.0001(6) 0.0028(6) -0.0044(7)
C1 0.0457(9) 0.0479(10) 0.0514(9) 0.0085(8) 0.0142(8) 0.0004(8)
C2 0.0891(17) 0.0869(18) 0.0821(16) 0.0473(14) -0.0048(13) 0.0050(14)
C3 0.0342(7) 0.0354(8) 0.0323(7) -0.0006(6) 0.0043(6) 0.0021(6)
C4 0.0388(8) 0.0380(8) 0.0392(8) -0.0052(7) 0.0018(6) -0.0018(6)
C5 0.0413(8) 0.0477(9) 0.0367(8) 0.0048(7) 0.0021(7) -0.0035(7)
C6 0.0393(8) 0.0528(10) 0.0416(8) 0.0021(7) 0.0086(7) 0.0060(7)
C7 0.0494(10) 0.0434(9) 0.0544(10) -0.0142(8) 0.0095(8) 0.0013(8)
C8 0.0530(10) 0.0379(9) 0.0416(8) -0.0073(7) 0.0082(7) -0.0068(7)
C9 0.0642(12) 0.0715(13) 0.0544(11) 0.0027(10) 0.0107(10) -0.0209(10)
C10 0.0596(12) 0.0847(16) 0.0622(11) -0.0031(11) 0.0254(10) 0.0073(11)
C11 0.0340(8) 0.0451(9) 0.0343(7) 0.0036(7) 0.0061(6) 0.0065(7)
C12 0.0404(9) 0.0559(10) 0.0414(8) 0.0047(8) 0.0104(7) -0.0042(8)
C13 0.0339(8) 0.0619(11) 0.0490(9) 0.0029(8) 0.0122(7) -0.0034(8)
C14 0.0351(8) 0.0438(9) 0.0439(8) 0.0014(7) 0.0038(7) 0.0027(7)
C15 0.0428(9) 0.0504(10) 0.0380(8) 0.0055(7) 0.0080(7) -0.0016(7)
C16 0.0344(8) 0.0541(10) 0.0396(8) 0.0058(7) 0.0110(6) 0.0046(7)
C17 0.0519(11) 0.0488(11) 0.0774(13) 0.0015(8) 0.0105(9) -0.0121(10)
C18 0.112(2) 0.0563(13) 0.0870(16) -0.0039(13) 0.0250(15) 0.0065(12)
C19 0.0429(9) 0.0578(11) 0.0445(9) 0.0004(8) 0.0043(7) -0.0042(8)
C20 0.0589(11) 0.0538(11) 0.0549(10) 0.0054(9) 0.0002(9) 0.0030(9)

loop_
_atom_type_symbol
_atom_type_description
_atom_type_scat_dispersion_real
_atom_type_scat_dispersion_imag
_atom_type_scat_source
C C 0.0030 0.0020 'International Tables Vol C Tables 4.2.6.8 and 6.1.1.4'
H H 0.0000 0.0000 'International Tables Vol C Tables 4.2.6.8 and 6.1.1.4'
N N 0.0060 0.0030 'International Tables Vol C Tables 4.2.6.8 and 6.1.1.4'
O O 0.0110 0.0060 'International Tables Vol C Tables 4.2.6.8 and 6.1.1.4'
S S 0.1250 0.1230 'International Tables Vol C Tables 4.2.6.8 and 6.1.1.4'

loop_
_geom_angle_atom_site_label_1
_geom_angle_atom_site_label_2
_geom_angle_atom_site_label_3
_geom_angle_site_symmetry_1
_geom_angle_site_symmetry_3
_geom_angle
_geom_angle_publ_flag
O1 S1 O2 . . 119.46(8) ?
O1 S1 N1 . . 107.13(7) ?
O2 S1 N1 . . 107.03(7) ?
O1 S1 C11 . . 107.71(8) ?
O2 S1 C11 . . 108.45(7) ?
N1 S1 C11 . . 106.37(7) ?
C3 N1 C1 . . 116.91(12) ?
C3 N1 S1 . . 115.41(10) ?
C1 N1 S1 . . 116.17(10) ?
C19 N2 C14 . . 123.41(15) ?
C19 N2 C17 . . 119.09(15) ?
C14 N2 C17 . . 117.48(15) ?
C2 C1 N1 . . 111.47(16) ?
C2 C1 H1A . . 109.3 ?
N1 C1 H1A . . 109.3 ?
C2 C1 H1B . . 109.3 ?
N1 C1 H1B . . 109.3 ?
H1A C1 H1B . . 108.0 ?
C1 C2 H2A . . 109.5 ?
C1 C2 H2B . . 109.5 ?
H2A C2 H2B . . 109.5 ?
C1 C2 H2C . . 109.5 ?
H2A C2 H2C . . 109.5 ?
H2B C2 H2C . . 109.5 ?
C8 C3 C4 . . 119.57(14) ?
C8 C3 N1 . . 120.92(13) ?
C4 C3 N1 . . 119.50(13) ?
C3 C4 C5 . . 121.45(14) ?
C3 C4 H4 . . 119.3 ?
C5 C4 H4 . . 119.3 ?
C4 C5 C6 . . 118.84(15) ?
C4 C5 C9 . . 119.93(16) ?
C6 C5 C9 . . 121.23(16) ?
C7 C6 C5 . . 118.90(15) ?
C7 C6 C10 . . 119.53(17) ?
C5 C6 C10 . . 121.57(16) ?
C8 C7 C6 . . 121.90(15) ?
C8 C7 H7 . . 119.0 ?
C6 C7 H7 . . 119.0 ?
C3 C8 C7 . . 119.31(15) ?
C3 C8 H8 . . 120.3 ?
C7 C8 H8 . . 120.3 ?
C5 C9 H9A . . 109.5 ?
C5 C9 H9B . . 109.5 ?
H9A C9 H9B . . 109.5 ?
C5 C9 H9C . . 109.5 ?
H9A C9 H9C . . 109.5 ?
H9B C9 H9C . . 109.5 ?
C6 C10 H10A . . 109.5 ?
C6 C10 H10B . . 109.5 ?
H10A C10 H10B . . 109.5 ?
C6 C10 H10C . . 109.5 ?
H10A C10 H10C . . 109.5 ?
H10B C10 H10C . . 109.5 ?
C12 C11 C16 . . 120.59(15) ?
C12 C11 S1 . . 118.50(12) ?
C16 C11 S1 . . 120.86(12) ?
C13 C12 C11 . . 119.53(15) ?
C13 C12 H12 . . 120.2 ?
C11 C12 H12 . . 120.2 ?
C12 C13 C14 . . 120.17(15) ?
C12 C13 H13 . . 119.9 ?
C14 C13 H13 . . 119.9 ?
C15 C14 C13 . . 120.26(15) ?
C15 C14 N2 . . 119.64(15) ?
C13 C14 N2 . . 120.09(14) ?
C16 C15 C14 . . 119.88(15) ?
C16 C15 H15 . . 120.1 ?
C14 C15 H15 . . 120.1 ?
C15 C16 C11 . . 119.56(14) ?
C15 C16 H16 . . 120.2 ?
C11 C16 H16 . . 120.2 ?
N2 C17 C18 . . 113.53(17) ?
N2 C17 H17A . . 108.9 ?
C18 C17 H17A . . 108.9 ?
N2 C17 H17B . . 108.9 ?
C18 C17 H17B . . 108.9 ?
H17A C17 H17B . . 107.7 ?
C17 C18 H18A . . 109.5 ?
C17 C18 H18B . . 109.5 ?
H18A C18 H18B . . 109.5 ?
C17 C18 H18C . . 109.5 ?
H18A C18 H18C . . 109.5 ?
H18B C18 H18C . . 109.5 ?
O3 C19 N2 . . 120.85(18) ?
O3 C19 C20 . . 120.99(18) ?
N2 C19 C20 . . 118.16(16) ?
C19 C20 H20A . . 109.5 ?
C19 C20 H20B . . 109.5 ?
H20A C20 H20B . . 109.5 ?
C19 C20 H20C . . 109.5 ?
H20A C20 H20C . . 109.5 ?
H20B C20 H20C . . 109.5 ?

loop_
_geom_bond_atom_site_label_1
_geom_bond_atom_site_label_2
_geom_bond_site_symmetry_2
_geom_bond_distance
_geom_bond_publ_flag
S1 O1 . 1.4256(13) ?
S1 O2 . 1.4301(12) ?
S1 N1 . 1.6458(13) ?
S1 C11 . 1.7608(16) ?
O3 C19 . 1.226(2) ?
N1 C3 . 1.4534(18) ?
N1 C1 . 1.480(2) ?
N2 C19 . 1.352(2) ?
N2 C14 . 1.436(2) ?
N2 C17 . 1.470(2) ?
C1 C2 . 1.478(3) ?
C1 H1A . 0.9700 ?
C1 H1B . 0.9700 ?
C2 H2A . 0.9600 ?
C2 H2B . 0.9600 ?
C2 H2C . 0.9600 ?
C3 C8 . 1.376(2) ?
C3 C4 . 1.383(2) ?
C4 C5 . 1.390(2) ?
C4 H4 . 0.9300 ?
C5 C6 . 1.396(2) ?
C5 C9 . 1.506(2) ?
C6 C7 . 1.382(2) ?
C6 C10 . 1.508(2) ?
C7 C8 . 1.382(2) ?
C7 H7 . 0.9300 ?
C8 H8 . 0.9300 ?
C9 H9A . 0.9600 ?
C9 H9B . 0.9600 ?
C9 H9C . 0.9600 ?
C10 H10A . 0.9600 ?
C10 H10B . 0.9600 ?
C10 H10C . 0.9600 ?
C11 C12 . 1.386(2) ?
C11 C16 . 1.386(2) ?
C12 C13 . 1.379(2) ?
C12 H12 . 0.9300 ?
C13 C14 . 1.384(2) ?
C13 H13 . 0.9300 ?
C14 C15 . 1.385(2) ?
C15 C16 . 1.383(2) ?
C15 H15 . 0.9300 ?
C16 H16 . 0.9300 ?
C17 C18 . 1.494(3) ?
C17 H17A . 0.9700 ?
C17 H17B . 0.9700 ?
C18 H18A . 0.9600 ?
C18 H18B . 0.9600 ?
C18 H18C . 0.9600 ?
C19 C20 . 1.503(3) ?
C20 H20A . 0.9600 ?
C20 H20B . 0.9600 ?
C20 H20C . 0.9600 ?

loop_
_geom_hbond_atom_site_label_D
_geom_hbond_atom_site_label_H
_geom_hbond_atom_site_label_A
_geom_hbond_site_symmetry_A
_geom_hbond_distance_DH
_geom_hbond_distance_HA
_geom_hbond_distance_DA
_geom_hbond_angle_DHA
C8 H8 O1 2_745 0.93 2.54 3.455(2) 170
C10 H10a Cg1 3_766 0.96 2.93 3.728(2) 142

loop_
_geom_torsion_atom_site_label_1
_geom_torsion_atom_site_label_2
_geom_torsion_atom_site_label_3
_geom_torsion_atom_site_label_4
_geom_torsion_site_symmetry_1
_geom_torsion_site_symmetry_2
_geom_torsion_site_symmetry_3
_geom_torsion_site_symmetry_4
_geom_torsion
_geom_torsion_publ_flag
O1 S1 N1 C3 . . . . 48.43(12) ?
O2 S1 N1 C3 . . . . 177.67(10) ?
C11 S1 N1 C3 . . . . -66.55(12) ?
O1 S1 N1 C1 . . . . -169.22(12) ?
O2 S1 N1 C1 . . . . -39.98(14) ?
C11 S1 N1 C1 . . . . 75.80(13) ?
C3 N1 C1 C2 . . . . -68.9(2) ?
S1 N1 C1 C2 . . . . 149.37(17) ?
C1 N1 C3 C8 . . . . -39.7(2) ?
S1 N1 C3 C8 . . . . 102.32(16) ?
C1 N1 C3 C4 . . . . 140.40(15) ?
S1 N1 C3 C4 . . . . -77.54(16) ?
C8 C3 C4 C5 . . . . -1.0(2) ?
N1 C3 C4 C5 . . . . 178.83(13) ?
C3 C4 C5 C6 . . . . 1.4(2) ?
C3 C4 C5 C9 . . . . -178.33(16) ?
C4 C5 C6 C7 . . . . -0.7(2) ?
C9 C5 C6 C7 . . . . 179.10(17) ?
C4 C5 C6 C10 . . . . 178.90(16) ?
C9 C5 C6 C10 . . . . -1.3(3) ?
C5 C6 C7 C8 . . . . -0.5(3) ?
C10 C6 C7 C8 . . . . 179.92(17) ?
C4 C3 C8 C7 . . . . -0.2(2) ?
N1 C3 C8 C7 . . . . 179.99(15) ?
C6 C7 C8 C3 . . . . 0.9(3) ?
O1 S1 C11 C12 . . . . -29.36(15) ?
O2 S1 C11 C12 . . . . -159.96(14) ?
N1 S1 C11 C12 . . . . 85.22(14) ?
O1 S1 C11 C16 . . . . 153.43(13) ?
O2 S1 C11 C16 . . . . 22.83(16) ?
N1 S1 C11 C16 . . . . -91.99(14) ?
C16 C11 C12 C13 . . . . 0.2(3) ?
S1 C11 C12 C13 . . . . -177.06(13) ?
C11 C12 C13 C14 . . . . -0.8(3) ?
C12 C13 C14 C15 . . . . 0.9(3) ?
C12 C13 C14 N2 . . . . 180.00(16) ?
C19 N2 C14 C15 . . . . -114.12(19) ?
C17 N2 C14 C15 . . . . 67.4(2) ?
C19 N2 C14 C13 . . . . 66.8(2) ?
C17 N2 C14 C13 . . . . -111.71(19) ?
C13 C14 C15 C16 . . . . -0.3(3) ?
N2 C14 C15 C16 . . . . -179.42(15) ?
C14 C15 C16 C11 . . . . -0.4(3) ?
C12 C11 C16 C15 . . . . 0.4(2) ?
S1 C11 C16 C15 . . . . 177.57(13) ?
C19 N2 C17 C18 . . . . -89.7(2) ?
C14 N2 C17 C18 . . . . 88.9(2) ?
C14 N2 C19 O3 . . . . -176.18(16) ?
C17 N2 C19 O3 . . . . 2.3(3) ?
C14 N2 C19 C20 . . . . 4.7(2) ?
C17 N2 C19 C20 . . . . -176.83(17) ?

loop_
_cod_related_entry_id
_cod_related_entry_database
_cod_related_entry_code
1 ChemSpider 30656363
